data_2018669
loop_
_publ_author_name
'Ilyin, Igor Yu.'
'Pushkarevsky, Nikolay A.'
'Kuratieva, Natalia V.'
'Naumov, Dmitry Yu.'
'Konchenko, Sergey N.'

_publ_section_title
;
 <i>X</i>-(Diiodoarsanyl)benzoic acid (<i>X</i> = 3 and 4)
;
_journal_coeditor_code SK3449
_journal_issue 11
_journal_name_full 'Acta Crystallographica Section C'
_journal_page_first m323
_journal_page_last m325
_journal_paper_doi 10.1107/S0108270112040000
_journal_volume 68
_journal_year 2012
_chemical_formula_iupac '[As (C7 H5 O2) I2]'
_chemical_formula_moiety 'C7 H5 As I2 O2'
_chemical_formula_sum 'C7 H5 As I2 O2'
_chemical_formula_weight 449.83
_chemical_name_systematic
;
3-(Diiodoarsanyl)benzoic acid
;
_space_group_IT_number 14
_symmetry_cell_setting monoclinic
_symmetry_space_group_name_Hall '-P 2yn'
_symmetry_space_group_name_H-M 'P 1 21/n 1'
_atom_sites_solution_hydrogens geom
_atom_sites_solution_primary direct
_atom_sites_solution_secondary difmap
_audit_creation_method SHELXL97
_cell_angle_alpha 90.00
_cell_angle_beta 90.206(2)
_cell_angle_gamma 90.00
_cell_formula_units_Z 12
_cell_length_a 7.6751(5)
_cell_length_b 18.6142(12)
_cell_length_c 22.0692(12)
_cell_measurement_reflns_used 9956
_cell_measurement_temperature 296(2)
_cell_measurement_theta_max 27.47
_cell_measurement_theta_min 2.81
_cell_volume 3152.9(3)
_computing_cell_refinement 'SAINT (Bruker, 2004)'
_computing_data_collection 'APEX2 (Bruker, 2004)'
_computing_data_reduction 'SAINT (Bruker, 2004)'
_computing_molecular_graphics 'DIAMOND (Bergerhoff <i>et al.</i>, 1996)'
_computing_publication_material 'SHELXTL (Sheldrick, 2008)'
_computing_structure_refinement 'SHELXTL (Sheldrick, 2008)'
_computing_structure_solution 'SHELXTL (Sheldrick, 2008)'
_diffrn_ambient_temperature 296(2)
_diffrn_detector_area_resol_mean 25
_diffrn_measured_fraction_theta_full 0.999
_diffrn_measured_fraction_theta_max 0.999
_diffrn_measurement_device_type 'Bruker Nonius X8 APEX CCD area-detector'
_diffrn_measurement_method \f
_diffrn_radiation_monochromator graphite
_diffrn_radiation_type MoK\a
_diffrn_radiation_wavelength 0.71073
_diffrn_reflns_av_R_equivalents 0.0331
_diffrn_reflns_av_sigmaI/netI 0.0265
_diffrn_reflns_limit_h_max 9
_diffrn_reflns_limit_h_min -9
_diffrn_reflns_limit_k_max 22
_diffrn_reflns_limit_k_min -22
_diffrn_reflns_limit_l_max 26
_diffrn_reflns_limit_l_min -17
_diffrn_reflns_number 23397
_diffrn_reflns_theta_full 25.25
_diffrn_reflns_theta_max 25.68
_diffrn_reflns_theta_min 2.37
_diffrn_standards_decay_% 0
_diffrn_standards_number 0
_exptl_absorpt_coefficient_mu 9.069
_exptl_absorpt_correction_T_max 0.6122
_exptl_absorpt_correction_T_min 0.2921
_exptl_absorpt_correction_type multi-scan
_exptl_absorpt_process_details '(SADABS; Bruker, 2004)'
_exptl_crystal_colour orange
_exptl_crystal_density_diffrn 2.843
_exptl_crystal_density_method 'not measured'
_exptl_crystal_description plate
_exptl_crystal_F_000 2424
_exptl_crystal_size_max 0.18
_exptl_crystal_size_mid 0.15
_exptl_crystal_size_min 0.06
_refine_diff_density_max 0.882
_refine_diff_density_min -0.779
_refine_ls_extinction_method none
_refine_ls_goodness_of_fit_ref 1.038
_refine_ls_hydrogen_treatment constr
_refine_ls_matrix_type full
_refine_ls_number_parameters 325
_refine_ls_number_reflns 5996
_refine_ls_number_restraints 0
_refine_ls_restrained_S_all 1.038
_refine_ls_R_factor_all 0.0264
_refine_ls_R_factor_gt 0.0210
_refine_ls_shift/su_max 0.001
_refine_ls_shift/su_mean 0.000
_refine_ls_structure_factor_coef Fsqd
_refine_ls_weighting_details 'calc w = 1/[\s^2^(Fo^2^)+(0.0089P)^2^+4.0410P] where P=(Fo^2^+2Fc^2^)/3'
_refine_ls_weighting_scheme calc
_refine_ls_wR_factor_gt 0.0450
_refine_ls_wR_factor_ref 0.0463
_reflns_number_gt 5277
_reflns_number_total 5996
_reflns_threshold_expression I>2\s(I)
_cod_data_source_file sk3449.cif
_cod_data_source_block II
_cod_original_sg_symbol_H-M 'P 21/n'
_cod_database_code 2018669
_cod_database_fobs_code 2018669

loop_
_symmetry_equiv_pos_as_xyz
'x, y, z'
'-x+1/2, y+1/2, -z+1/2'
'-x, -y, -z'
'x-1/2, -y-1/2, z-1/2'

loop_
_atom_site_type_symbol
_atom_site_label
_atom_site_fract_x
_atom_site_fract_y
_atom_site_fract_z
_atom_site_U_iso_or_equiv
_atom_site_adp_type
_atom_site_calc_flag
_atom_site_refinement_flags
_atom_site_occupancy
_atom_site_symmetry_multiplicity
I I11 0.33036(3) 0.344090(14) 0.404221(11) 0.04052(7) Uani d . 1 1
I I12 -0.16707(3) 0.355612(15) 0.343524(11) 0.04430(7) Uani d . 1 1
I I21 0.65172(3) 0.077740(15) 0.095365(11) 0.04173(7) Uani d . 1 1
I I22 0.16121(3) 0.062395(16) 0.035467(11) 0.04637(7) Uani d . 1 1
I I31 0.49621(3) 0.226146(15) 0.243134(11) 0.04468(7) Uani d . 1 1
I I32 -0.00493(3) 0.220330(17) 0.183977(12) 0.05156(8) Uani d . 1 1
As As1 0.01740(5) 0.371427(19) 0.441333(16) 0.03251(8) Uani d . 1 1
As As2 0.33939(4) 0.118495(19) 0.123774(15) 0.03020(8) Uani d . 1 1
As As3 0.18184(5) 0.25492(2) 0.278397(17) 0.03654(9) Uani d . 1 1
O O11 0.3286(3) 0.15495(16) 0.57083(12) 0.0498(7) Uani d . 1 1
H H11 0.3903 0.1301 0.5928 0.060 Uiso calc PR 0.50 1
O O12 0.1199(4) 0.09822(16) 0.62175(13) 0.0542(8) Uani d . 1 1
H H11A 0.2055 0.0799 0.6379 0.065 Uiso calc PR 0.50 1
O O21 0.6500(3) -0.03724(17) 0.30615(12) 0.0542(8) Uani d . 1 1
H H21 0.7110 -0.0547 0.3329 0.065 Uiso calc PR 0.50 1
O O22 0.4407(4) -0.08732(17) 0.36147(13) 0.0564(8) Uani d . 1 1
H H21A 0.5252 -0.0992 0.3820 0.068 Uiso calc PR 0.50 1
O O31 0.4965(4) 0.06411(16) 0.43918(13) 0.0542(8) Uani d . 1 1
H H31 0.5555 0.0414 0.4636 0.065 Uiso calc PR 0.50 1
O O32 0.2828(4) 0.00745(16) 0.48789(13) 0.0532(7) Uani d . 1 1
H H31A 0.3666 -0.0088 0.5066 0.064 Uiso calc PR 0.50 1
C C11 -0.0392(4) 0.27807(19) 0.47918(14) 0.0315(7) Uani d . 1 1
C C12 0.0860(4) 0.24050(18) 0.51161(14) 0.0314(7) Uani d . 1 1
H H12 0.2025 0.2541 0.5096 0.038 Uiso calc R 1 1
C C13 0.0364(5) 0.18234(19) 0.54720(15) 0.0327(8) Uani d . 1 1
C C14 -0.1379(5) 0.1618(2) 0.55058(17) 0.0435(9) Uani d . 1 1
H H14 -0.1709 0.1232 0.5748 0.052 Uiso calc R 1 1
C C15 -0.2609(5) 0.1991(2) 0.51761(18) 0.0484(10) Uani d . 1 1
H H15 -0.3775 0.1857 0.5195 0.058 Uiso calc R 1 1
C C16 -0.2119(5) 0.2567(2) 0.48159(17) 0.0413(9) Uani d . 1 1
H H16 -0.2954 0.2811 0.4589 0.050 Uiso calc R 1 1
C C17 0.1685(5) 0.1425(2) 0.58238(15) 0.0353(8) Uani d . 1 1
C C21 0.2835(4) 0.04487(19) 0.18495(14) 0.0307(7) Uani d . 1 1
C C22 0.4074(4) 0.02018(18) 0.22551(15) 0.0320(7) Uani d . 1 1
H H22 0.5235 0.0335 0.2211 0.038 Uiso calc R 1 1
C C23 0.3585(5) -0.02474(19) 0.27318(15) 0.0333(8) Uani d . 1 1
C C24 0.1853(5) -0.0447(2) 0.27951(17) 0.0416(9) Uani d . 1 1
H H24 0.1524 -0.0745 0.3113 0.050 Uiso calc R 1 1
C C25 0.0623(5) -0.0205(2) 0.23904(18) 0.0472(10) Uani d . 1 1
H H25 -0.0534 -0.0345 0.2431 0.057 Uiso calc R 1 1
C C26 0.1103(5) 0.0245(2) 0.19234(16) 0.0396(9) Uani d . 1 1
H H26 0.0260 0.0414 0.1655 0.048 Uiso calc R 1 1
C C27 0.4911(5) -0.0517(2) 0.31641(16) 0.0369(8) Uani d . 1 1
C C31 0.1308(5) 0.1701(2) 0.32930(16) 0.0361(8) Uani d . 1 1
C C32 0.2564(5) 0.13725(19) 0.36535(15) 0.0354(8) Uani d . 1 1
H H32 0.3733 0.1493 0.3611 0.043 Uiso calc R 1 1
C C33 0.2059(5) 0.08604(19) 0.40811(16) 0.0357(8) Uani d . 1 1
C C34 0.0297(5) 0.0680(2) 0.41381(18) 0.0449(9) Uani d . 1 1
H H34 -0.0046 0.0341 0.4423 0.054 Uiso calc R 1 1
C C35 -0.0926(5) 0.1002(2) 0.37735(19) 0.0507(10) Uani d . 1 1
H H35 -0.2094 0.0875 0.3808 0.061 Uiso calc R 1 1
C C36 -0.0430(5) 0.1514(2) 0.33554(18) 0.0443(9) Uani d . 1 1
H H36 -0.1268 0.1735 0.3114 0.053 Uiso calc R 1 1
C C37 0.3357(5) 0.0502(2) 0.44754(17) 0.0403(9) Uani d . 1 1

loop_
_atom_site_aniso_label
_atom_site_aniso_U_11
_atom_site_aniso_U_22
_atom_site_aniso_U_33
_atom_site_aniso_U_12
_atom_site_aniso_U_13
_atom_site_aniso_U_23
I11 0.02972(12) 0.04592(15) 0.04591(14) -0.00576(10) 0.00118(10) 0.00079(11)
I12 0.03793(14) 0.05514(17) 0.03978(13) 0.00256(11) -0.00776(11) 0.00523(12)
I21 0.02828(12) 0.05637(17) 0.04055(13) 0.00474(11) 0.00394(10) 0.00832(11)
I22 0.04183(14) 0.06285(18) 0.03435(13) -0.01505(12) -0.00812(11) 0.00167(11)
I31 0.03035(13) 0.05791(17) 0.04580(14) -0.00640(11) 0.00149(11) -0.00333(12)
I32 0.03820(15) 0.0703(2) 0.04614(15) 0.01008(13) -0.00749(12) -0.00136(13)
As1 0.03224(19) 0.03094(19) 0.03433(18) 0.00017(15) -0.00066(15) 0.00144(15)
As2 0.02696(17) 0.03394(19) 0.02969(17) 0.00064(14) -0.00093(14) 0.00141(15)
As3 0.0348(2) 0.0358(2) 0.0390(2) -0.00053(16) 0.00310(16) -0.00025(16)
O11 0.0323(14) 0.0619(19) 0.0553(17) -0.0036(13) -0.0003(12) 0.0238(14)
O12 0.0418(16) 0.065(2) 0.0554(17) -0.0057(14) -0.0014(13) 0.0323(15)
O21 0.0363(15) 0.079(2) 0.0476(16) -0.0034(14) -0.0006(12) 0.0275(15)
O22 0.0438(16) 0.071(2) 0.0540(17) 0.0059(15) 0.0102(13) 0.0331(16)
O31 0.0388(16) 0.066(2) 0.0578(17) -0.0040(14) 0.0036(13) 0.0210(15)
O32 0.0490(17) 0.0582(19) 0.0524(16) -0.0056(14) 0.0061(13) 0.0208(14)
C11 0.0316(18) 0.0342(19) 0.0289(17) -0.0016(15) 0.0013(14) 0.0022(14)
C12 0.0281(18) 0.0329(19) 0.0331(17) -0.0043(14) 0.0024(14) 0.0015(15)
C13 0.0338(19) 0.0338(19) 0.0304(17) -0.0024(15) 0.0016(14) 0.0011(15)
C14 0.040(2) 0.047(2) 0.043(2) -0.0103(18) 0.0029(17) 0.0117(18)
C15 0.031(2) 0.061(3) 0.053(2) -0.0103(19) 0.0037(18) 0.010(2)
C16 0.0298(19) 0.050(2) 0.044(2) -0.0019(17) -0.0021(16) 0.0055(18)
C17 0.038(2) 0.037(2) 0.0304(17) -0.0025(16) 0.0024(15) 0.0036(16)
C21 0.0290(17) 0.0362(19) 0.0269(16) -0.0007(14) 0.0031(14) 0.0020(14)
C22 0.0300(18) 0.0319(19) 0.0339(18) -0.0017(14) 0.0038(14) 0.0033(15)
C23 0.0350(19) 0.0335(19) 0.0313(18) 0.0014(15) 0.0064(15) 0.0009(15)
C24 0.038(2) 0.047(2) 0.040(2) -0.0068(17) 0.0105(17) 0.0086(18)
C25 0.0277(19) 0.067(3) 0.047(2) -0.0111(18) 0.0078(17) 0.007(2)
C26 0.0302(19) 0.055(2) 0.0338(19) -0.0005(17) -0.0011(15) 0.0061(17)
C27 0.038(2) 0.037(2) 0.0354(19) 0.0022(16) 0.0053(16) 0.0063(16)
C31 0.0347(19) 0.035(2) 0.0387(19) -0.0021(15) 0.0036(16) -0.0005(16)
C32 0.0318(19) 0.037(2) 0.0374(19) -0.0057(15) 0.0059(15) -0.0042(16)
C33 0.037(2) 0.034(2) 0.0361(19) -0.0045(16) 0.0060(15) -0.0031(15)
C34 0.042(2) 0.046(2) 0.046(2) -0.0124(18) 0.0102(18) 0.0020(18)
C35 0.029(2) 0.063(3) 0.060(3) -0.0074(19) 0.0067(19) 0.004(2)
C36 0.034(2) 0.051(2) 0.048(2) -0.0041(17) -0.0012(17) 0.0028(19)
C37 0.045(2) 0.035(2) 0.041(2) -0.0069(17) 0.0068(17) 0.0002(17)

loop_
_atom_type_symbol
_atom_type_description
_atom_type_scat_dispersion_real
_atom_type_scat_dispersion_imag
_atom_type_scat_source
C C 0.0033 0.0016 'International Tables Vol C Tables 4.2.6.8 and 6.1.1.4'
H H 0.0000 0.0000 'International Tables Vol C Tables 4.2.6.8 and 6.1.1.4'
O O 0.0106 0.0060 'International Tables Vol C Tables 4.2.6.8 and 6.1.1.4'
As As 0.0499 2.0058 'International Tables Vol C Tables 4.2.6.8 and 6.1.1.4'
I I -0.4742 1.8119 'International Tables Vol C Tables 4.2.6.8 and 6.1.1.4'

loop_
_geom_angle_atom_site_label_1
_geom_angle_atom_site_label_2
_geom_angle_atom_site_label_3
_geom_angle
C11 As1 I11 99.57(10)
C11 As1 I12 97.57(10)
I11 As1 I12 102.621(15)
C21 As2 I21 99.54(10)
C21 As2 I22 96.84(10)
I21 As2 I22 100.703(15)
C31 As3 I31 101.06(11)
C31 As3 I32 98.48(11)
I31 As3 I32 102.632(15)
C17 O11 H11 109.5
C17 O12 H11A 109.5
C27 O21 H21 109.5
C27 O22 H21A 109.5
C37 O31 H31 109.5
C37 O32 H31A 109.5
C16 C11 C12 119.8(3)
C16 C11 As1 118.7(3)
C12 C11 As1 120.6(3)
C11 C12 C13 119.6(3)
C11 C12 H12 120.2
C13 C12 H12 120.2
C12 C13 C14 120.6(3)
C12 C13 C17 120.0(3)
C14 C13 C17 119.5(3)
C15 C14 C13 119.3(3)
C15 C14 H14 120.4
C13 C14 H14 120.4
C14 C15 C16 120.4(4)
C14 C15 H15 119.8
C16 C15 H15 119.8
C11 C16 C15 120.4(4)
C11 C16 H16 119.8
C15 C16 H16 119.8
O12 C17 O11 123.1(3)
O12 C17 C13 119.3(3)
O11 C17 C13 117.6(3)
C22 C21 C26 119.3(3)
C22 C21 As2 121.6(2)
C26 C21 As2 118.6(3)
C21 C22 C23 120.0(3)
C21 C22 H22 120.0
C23 C22 H22 120.0
C24 C23 C22 119.8(3)
C24 C23 C27 120.1(3)
C22 C23 C27 120.2(3)
C25 C24 C23 120.2(3)
C25 C24 H24 119.9
C23 C24 H24 119.9
C24 C25 C26 120.0(3)
C24 C25 H25 120.0
C26 C25 H25 120.0
C25 C26 C21 120.7(3)
C25 C26 H26 119.7
C21 C26 H26 119.7
O22 C27 O21 123.5(3)
O22 C27 C23 118.4(3)
O21 C27 C23 118.1(3)
C36 C31 C32 119.9(3)
C36 C31 As3 116.7(3)
C32 C31 As3 122.6(3)
C31 C32 C33 119.6(3)
C31 C32 H32 120.2
C33 C32 H32 120.2
C32 C33 C34 119.7(3)
C32 C33 C37 121.1(3)
C34 C33 C37 119.2(3)
C35 C34 C33 120.1(4)
C35 C34 H34 120.0
C33 C34 H34 120.0
C34 C35 C36 120.3(4)
C34 C35 H35 119.9
C36 C35 H35 119.9
C35 C36 C31 120.5(4)
C35 C36 H36 119.7
C31 C36 H36 119.7
O32 C37 O31 122.9(4)
O32 C37 C33 118.8(3)
O31 C37 C33 118.3(3)

loop_
_geom_bond_atom_site_label_1
_geom_bond_atom_site_label_2
_geom_bond_distance
I11 As1 2.5911(4)
I12 As1 2.5939(4)
I21 As2 2.5934(4)
I22 As2 2.5960(4)
I31 As3 2.5938(5)
I32 As3 2.6058(5)
As1 C11 1.977(3)
As2 C21 1.972(3)
As3 C31 1.978(4)
O11 C17 1.277(4)
O11 H11 0.8200
O12 C17 1.255(4)
O12 H11A 0.8200
O21 C27 1.271(4)
O21 H21 0.8200
O22 C27 1.257(4)
O22 H21A 0.8200
O31 C37 1.275(4)
O31 H31 0.8200
O32 C37 1.262(4)
O32 H31A 0.8200
C11 C16 1.385(5)
C11 C12 1.386(5)
C12 C13 1.391(5)
C12 H12 0.9300
C13 C14 1.394(5)
C13 C17 1.475(5)
C14 C15 1.378(5)
C14 H14 0.9300
C15 C16 1.387(5)
C15 H15 0.9300
C16 H16 0.9300
C21 C22 1.383(5)
C21 C26 1.393(5)
C22 C23 1.396(5)
C22 H22 0.9300
C23 C24 1.388(5)
C23 C27 1.480(5)
C24 C25 1.373(5)
C24 H24 0.9300
C25 C26 1.379(5)
C25 H25 0.9300
C26 H26 0.9300
C31 C36 1.386(5)
C31 C32 1.389(5)
C32 C33 1.397(5)
C32 H32 0.9300
C33 C34 1.400(5)
C33 C37 1.479(5)
C34 C35 1.372(6)
C34 H34 0.9300
C35 C36 1.381(6)
C35 H35 0.9300
C36 H36 0.9300

loop_
_geom_torsion_atom_site_label_1
_geom_torsion_atom_site_label_2
_geom_torsion_atom_site_label_3
_geom_torsion_atom_site_label_4
_geom_torsion
I11 As1 C11 C16 -152.1(3)
I12 As1 C11 C16 -47.9(3)
I11 As1 C11 C12 38.7(3)
I12 As1 C11 C12 142.9(3)
C16 C11 C12 C13 -1.1(5)
As1 C11 C12 C13 168.0(3)
C11 C12 C13 C14 -0.2(5)
C11 C12 C13 C17 -179.4(3)
C12 C13 C14 C15 0.8(6)
C17 C13 C14 C15 -180.0(4)
C13 C14 C15 C16 -0.2(6)
C12 C11 C16 C15 1.8(6)
As1 C11 C16 C15 -167.5(3)
C14 C15 C16 C11 -1.1(6)
C12 C13 C17 O12 168.3(3)
C14 C13 C17 O12 -10.9(5)
C12 C13 C17 O11 -11.9(5)
C14 C13 C17 O11 168.9(3)
I21 As2 C21 C22 38.0(3)
I22 As2 C21 C22 140.1(3)
I21 As2 C21 C26 -150.5(3)
I22 As2 C21 C26 -48.3(3)
C26 C21 C22 C23 0.1(5)
As2 C21 C22 C23 171.6(3)
C21 C22 C23 C24 0.2(5)
C21 C22 C23 C27 179.5(3)
C22 C23 C24 C25 0.1(6)
C27 C23 C24 C25 -179.2(4)
C23 C24 C25 C26 -0.8(6)
C24 C25 C26 C21 1.2(6)
C22 C21 C26 C25 -0.8(6)
As2 C21 C26 C25 -172.5(3)
C24 C23 C27 O22 -6.3(5)
C22 C23 C27 O22 174.4(3)
C24 C23 C27 O21 174.2(4)
C22 C23 C27 O21 -5.1(5)
I31 As3 C31 C36 -154.1(3)
I32 As3 C31 C36 -49.3(3)
I31 As3 C31 C32 36.3(3)
I32 As3 C31 C32 141.1(3)
C36 C31 C32 C33 -0.6(5)
As3 C31 C32 C33 168.6(3)
C31 C32 C33 C34 0.5(5)
C31 C32 C33 C37 -179.7(3)
C32 C33 C34 C35 0.3(6)
C37 C33 C34 C35 -179.5(4)
C33 C34 C35 C36 -1.0(6)
C34 C35 C36 C31 0.9(6)
C32 C31 C36 C35 0.0(6)
As3 C31 C36 C35 -170.0(3)
C32 C33 C37 O32 175.9(3)
C34 C33 C37 O32 -4.3(5)
C32 C33 C37 O31 -4.0(5)
C34 C33 C37 O31 175.8(4)
